data_1545678
loop_
_publ_author_name
'Spisak, Sarah N.'
'Rogachev, Andrey Yu.'
'Zabula, Alexander V.'
'Filatov, Alexander S.'
'Cl\'erac, Rodolphe'
'Petrukhina, Marina A.'

_publ_section_title
;
 Tuning the separation and coupling of corannulene trianion-radicals
 through sizable alkali metal belts
;
_journal_issue 4
_journal_name_full 'Chem. Sci.'
_journal_page_first 3137
_journal_paper_doi 10.1039/C6SC05370J
_journal_volume 8
_journal_year 2017
_chemical_formula_moiety 'C32 H38 Cs K2 O6'
_chemical_formula_sum 'C32 H38 Cs K2 O6'
_chemical_formula_weight 729.73
_chemical_name_systematic
; 
 [?5:Cs(diglyme)?6-K:?3-K(diglyme)(corannulene trianion)]

;
_space_group_crystal_system triclinic
_space_group_IT_number 2
_space_group_name_Hall '-P 1'
_space_group_name_H-M_alt 'P -1'
_symmetry_space_group_name_Hall '-P 1'
_symmetry_space_group_name_H-M 'P -1'
_atom_sites_solution_hydrogens geom
_atom_sites_solution_primary direct
_atom_sites_solution_secondary difmap
_audit_creation_method SHELXL-2014/6
_audit_update_record
;
2016-11-11 deposited with the CCDC.
2017-02-07 downloaded from the CCDC.
;
_cell_angle_alpha 64.4920(10)
_cell_angle_beta 78.4840(10)
_cell_angle_gamma 71.7550(10)
_cell_formula_units_Z 2
_cell_length_a 9.8938(9)
_cell_length_b 13.3712(12)
_cell_length_c 15.5210(14)
_cell_measurement_reflns_used 9963
_cell_measurement_temperature 100
_cell_measurement_theta_max 28.24
_cell_measurement_theta_min 2.41
_cell_volume 1755.0(3)
_computing_cell_refinement 'SAINT v7.68A (Bruker, 2009)'
_computing_data_reduction 'SAINT v7.68A (Bruker, 2009)'
_computing_molecular_graphics 'Olex2 (Dolomanov et al., 2009)'
_computing_publication_material 'Olex2 (Dolomanov et al., 2009)'
_computing_structure_refinement 'XL-2014/7 (Sheldrick, 2015b)'
_diffrn_ambient_temperature 100
_diffrn_measured_fraction_theta_full 0.987
_diffrn_measured_fraction_theta_max 0.898
_diffrn_measurement_device_type 'Bruker APEX-II CCD'
_diffrn_measurement_method '\f and \w scans'
_diffrn_radiation_monochromator graphite
_diffrn_radiation_type MoK\a
_diffrn_radiation_wavelength 0.71073
_diffrn_reflns_av_R_equivalents 0.0178
_diffrn_reflns_av_unetI/netI 0.0258
_diffrn_reflns_Laue_measured_fraction_full 0.987
_diffrn_reflns_Laue_measured_fraction_max 0.898
_diffrn_reflns_limit_h_max 13
_diffrn_reflns_limit_h_min -13
_diffrn_reflns_limit_k_max 17
_diffrn_reflns_limit_k_min -17
_diffrn_reflns_limit_l_max 20
_diffrn_reflns_limit_l_min -20
_diffrn_reflns_number 15218
_diffrn_reflns_point_group_measured_fraction_full 0.987
_diffrn_reflns_point_group_measured_fraction_max 0.898
_diffrn_reflns_theta_full 25.242
_diffrn_reflns_theta_max 28.241
_diffrn_reflns_theta_min 1.746
_diffrn_standards_number 0
_exptl_absorpt_coefficient_mu 1.330
_exptl_absorpt_correction_T_max 0.7457
_exptl_absorpt_correction_T_min 0.4899
_exptl_absorpt_correction_type multi-scan
_exptl_absorpt_process_details
;
SADABS-2008/1 (Bruker,2008) was used for absorption correction.
wR2(int) was 0.0985 before and 0.0307 after correction.
The Ratio of minimum to maximum transmission is 0.6570.
The \l/2 correction factor is 0.0015.
;
_exptl_crystal_colour black
_exptl_crystal_colour_primary black
_exptl_crystal_density_diffrn 1.381
_exptl_crystal_description block
_exptl_crystal_F_000 742
_exptl_crystal_size_max 0.48
_exptl_crystal_size_mid 0.32
_exptl_crystal_size_min 0.31
_platon_squeeze_details (replace
_refine_diff_density_max 1.644
_refine_diff_density_min -2.941
_refine_diff_density_rms 0.103
_refine_ls_extinction_method none
_refine_ls_goodness_of_fit_ref 1.048
_refine_ls_hydrogen_treatment constr
_refine_ls_matrix_type full
_refine_ls_number_parameters 413
_refine_ls_number_reflns 7805
_refine_ls_number_restraints 105
_refine_ls_restrained_S_all 1.052
_refine_ls_R_factor_all 0.0549
_refine_ls_R_factor_gt 0.0497
_refine_ls_shift/su_max 0.001
_refine_ls_shift/su_mean 0.000
_refine_ls_structure_factor_coef Fsqd
_refine_ls_weighting_details 'w=1/[\s^2^(Fo^2^)+(0.0432P)^2^+5.7556P] where P=(Fo^2^+2Fc^2^)/3'
_refine_ls_weighting_scheme calc
_refine_ls_wR_factor_gt 0.1158
_refine_ls_wR_factor_ref 0.1204
_reflns_Friedel_coverage 0.000
_reflns_number_gt 7039
_reflns_number_total 7805
_reflns_threshold_expression 'I > 2\s(I)'
_cod_data_source_file c6sc05370j2.cif
_cod_data_source_block final
_cod_database_code 1545678
_shelx_space_group_comment
;
The symmetry employed for this shelxl refinement is uniquely defined
by the following loop, which should always be used as a source of
symmetry information in preference to the above space-group names.
They are only intended as comments.
;
_olex2_refinement_description
;
1. Fixed Uiso
 At 1.2 times of:
  All C(H) groups, All C(H,H) groups
 At 1.5 times of:
  All C(H,H,H) groups
2. Restrained distances
 O4A-C27A \\sim O4-C27 \\sim O6A-C32A \\sim O6-C32 \\sim O3-C26 \\sim O1-C21
 with sigma of 0.02
 O3-C25 \\sim O1-C22 \\sim O6-C31 \\sim O6A-C31A \\sim O4-C28 \\sim O4A-C28A
 with sigma of 0.02
 O2-C23 \\sim O2-C24 \\sim O5-C29 \\sim O5A-C29A \\sim O5A-C30A \\sim O5-C30
 with sigma of 0.02
 C23-C22 \\sim C25-C24 \\sim C31A-C30A \\sim C31-C30 \\sim C29A-C28A \\sim
C29-C28
 with sigma of 0.02
3. Uiso/Uaniso restraints and constraints
Uanis(Cs1) = Uanis(Cs1A)
Uanis(C31) = Uanis(C31A)
Uanis(C29) = Uanis(C29A)
Uanis(C28) = Uanis(C28A)
Uanis(C32) = Uanis(C32A)
Uanis(O5A) = Uanis(O5)
Uanis(O4) = Uanis(O4A)
Uanis(C29) = Uanis(C29A) = Uanis(C30A) = Uanis(C30)
4. Rigid body (RIGU) restrains
 C27, O4, C28, C29, O5, C30, C31, O6, C32
 with sigma for 1-2 distances of 0.004 and sigma for 1-3 distances of 0.004
5. Others
 Sof(Cs1A)=Sof(O4A)=Sof(O5A)=Sof(O6A)=Sof(C27A)=Sof(H27D)=Sof(H27E)=Sof(H27F)=
 Sof(C28A)=Sof(H28C)=Sof(H28D)=Sof(C29A)=Sof(H29C)=Sof(H29D)=Sof(C30A)=
 Sof(H30C)=Sof(H30D)=Sof(C31A)=Sof(H31C)=Sof(H31D)=Sof(C32A)=Sof(H32D)=
 Sof(H32E)=Sof(H32F)=1-FVAR(1)
 Sof(Cs1)=Sof(O4)=Sof(O5)=Sof(O6)=Sof(C27)=Sof(H27A)=Sof(H27B)=Sof(H27C)=
 Sof(C28)=Sof(H28A)=Sof(H28B)=Sof(C29)=Sof(H29A)=Sof(H29B)=Sof(C30)=Sof(H30A)=
 Sof(H30B)=Sof(C31)=Sof(H31A)=Sof(H31B)=Sof(C32)=Sof(H32A)=Sof(H32B)=Sof(H32C)=
 FVAR(1)
6.a Secondary CH2 refined with riding coordinates:
 C28(H28A,H28B), C29(H29A,H29B), C30(H30A,H30B), C31(H31A,H31B), C28A(H28C,
 H28D), C29A(H29C,H29D), C30A(H30C,H30D), C31A(H31C,H31D), C22(H22A,H22B),
 C23(H23A,H23B), C24(H24A,H24B), C25(H25A,H25B)
6.b Aromatic/amide H refined with riding coordinates:
 C1(H1), C2(H2), C4(H4), C5(H5), C7(H7), C8(H8), C10(H10), C11(H11), C13(H13),
 C14(H14)
6.c Idealised Me refined as rotating group:
 C27(H27A,H27B,H27C), C32(H32A,H32B,H32C), C27A(H27D,H27E,H27F), C32A(H32D,
 H32E,H32F), C21(H21A,H21B,H21C), C26(H26A,H26B,H26C)
;
_platon_squeeze_void_probe_radius 1.20

loop_
_space_group_symop_operation_xyz
'x, y, z'
'-x, -y, -z'

loop_
_atom_site_label
_atom_site_type_symbol
_atom_site_fract_x
_atom_site_fract_y
_atom_site_fract_z
_atom_site_U_iso_or_equiv
_atom_site_adp_type
_atom_site_occupancy
_atom_site_site_symmetry_order
_atom_site_calc_flag
_atom_site_refinement_flags_posn
_atom_site_refinement_flags_adp
_atom_site_refinement_flags_occupancy
_atom_site_disorder_assembly
_atom_site_disorder_group
Cs1 Cs 0.00675(15) 1.09260(13) 0.29410(10) 0.0366(2) Uani 0.623(3) 1 d . . P A 1
O4 O -0.2460(15) 1.2275(12) 0.3819(9) 0.051(2) Uani 0.623(3) 1 d D U P A 1
O5 O 0.0046(6) 1.1347(7) 0.4999(4) 0.0517(17) Uani 0.623(3) 1 d D U P A 1
O6 O 0.255(2) 1.0913(19) 0.3903(15) 0.034(3) Uani 0.623(3) 1 d D U P A 1
C27 C -0.3711(13) 1.2831(9) 0.3315(9) 0.048(3) Uani 0.623(3) 1 d D U P A 1
H27A H -0.3828 1.3662 0.3036 0.072 Uiso 0.623(3) 1 calc GR . P A 1
H27B H -0.4541 1.2650 0.3757 0.072 Uiso 0.623(3) 1 calc GR . P A 1
H27C H -0.3630 1.2566 0.2804 0.072 Uiso 0.623(3) 1 calc GR . P A 1
C28 C -0.2534(11) 1.2469(8) 0.4646(7) 0.044(2) Uani 0.623(3) 1 d D U P A 1
H28A H -0.3467 1.2391 0.5007 0.053 Uiso 0.623(3) 1 calc R . P A 1
H28B H -0.2490 1.3267 0.4456 0.053 Uiso 0.623(3) 1 calc R . P A 1
C29 C -0.1419(8) 1.1704(8) 0.5267(5) 0.0499(13) Uani 0.623(3) 1 d D U P A 1
H29A H -0.1455 1.2043 0.5730 0.060 Uiso 0.623(3) 1 calc R . P A 1
H29B H -0.1730 1.0989 0.5640 0.060 Uiso 0.623(3) 1 calc R . P A 1
C30 C 0.1210(8) 1.1734(8) 0.5021(5) 0.0499(13) Uani 0.623(3) 1 d D U P A 1
H30A H 0.1218 1.1723 0.5662 0.060 Uiso 0.623(3) 1 calc R . P A 1
H30B H 0.1131 1.2528 0.4541 0.060 Uiso 0.623(3) 1 calc R . P A 1
C31 C 0.2547(13) 1.0947(11) 0.4801(12) 0.042(3) Uani 0.623(3) 1 d D U P A 1
H31A H 0.3380 1.1208 0.4800 0.051 Uiso 0.623(3) 1 calc R . P A 1
H31B H 0.2640 1.0165 0.5307 0.051 Uiso 0.623(3) 1 calc R . P A 1
C32 C 0.3961(19) 1.0670(14) 0.3473(17) 0.045(4) Uani 0.623(3) 1 d D U P A 1
H32A H 0.4517 0.9928 0.3897 0.068 Uiso 0.623(3) 1 calc GR . P A 1
H32B H 0.4415 1.1271 0.3368 0.068 Uiso 0.623(3) 1 calc GR . P A 1
H32C H 0.3920 1.0642 0.2858 0.068 Uiso 0.623(3) 1 calc GR . P A 1
Cs1A Cs 0.0344(2) 1.1113(2) 0.27587(15) 0.0366(2) Uani 0.377(3) 1 d . . P A 2
O4A O -0.238(3) 1.253(2) 0.3848(15) 0.051(2) Uani 0.377(3) 1 d D . P A 2
O5A O -0.0033(12) 1.1798(12) 0.4675(7) 0.0517(17) Uani 0.377(3) 1 d D . P A 2
O6A O 0.269(3) 1.112(3) 0.382(2) 0.030(4) Uani 0.377(3) 1 d D . P A 2
C27A C -0.3466(19) 1.2354(13) 0.3490(13) 0.041(4) Uani 0.377(3) 1 d D . P A 2
H27D H -0.3303 1.2609 0.2793 0.062 Uiso 0.377(3) 1 calc GR . P A 2
H27E H -0.4399 1.2796 0.3653 0.062 Uiso 0.377(3) 1 calc GR . P A 2
H27F H -0.3444 1.1537 0.3777 0.062 Uiso 0.377(3) 1 calc GR . P A 2
C28A C -0.239(2) 1.2038(15) 0.4854(12) 0.044(2) Uani 0.377(3) 1 d D . P A 2
H28C H -0.2257 1.1199 0.5101 0.053 Uiso 0.377(3) 1 calc R . P A 2
H28D H -0.3310 1.2372 0.5139 0.053 Uiso 0.377(3) 1 calc R . P A 2
C29A C -0.1198(13) 1.2291(13) 0.5106(9) 0.0499(13) Uani 0.377(3) 1 d D . P A 2
H29C H -0.1317 1.3128 0.4860 0.060 Uiso 0.377(3) 1 calc R . P A 2
H29D H -0.1140 1.1955 0.5808 0.060 Uiso 0.377(3) 1 calc R . P A 2
C30A C 0.1110(13) 1.1075(12) 0.5223(8) 0.0499(13) Uani 0.377(3) 1 d D . P A 2
H30C H 0.1098 1.0268 0.5419 0.060 Uiso 0.377(3) 1 calc R . P A 2
H30D H 0.1010 1.1218 0.5810 0.060 Uiso 0.377(3) 1 calc R . P A 2
C31A C 0.247(2) 1.125(2) 0.469(2) 0.042(3) Uani 0.377(3) 1 d D . P A 2
H31C H 0.2520 1.2036 0.4557 0.051 Uiso 0.377(3) 1 calc R . P A 2
H31D H 0.3261 1.0703 0.5095 0.051 Uiso 0.377(3) 1 calc R . P A 2
C32A C 0.396(3) 1.035(3) 0.362(3) 0.045(4) Uani 0.377(3) 1 d D . P A 2
H32D H 0.4050 0.9583 0.4128 0.068 Uiso 0.377(3) 1 calc GR . P A 2
H32E H 0.4791 1.0623 0.3597 0.068 Uiso 0.377(3) 1 calc GR . P A 2
H32F H 0.3929 1.0330 0.3004 0.068 Uiso 0.377(3) 1 calc GR . P A 2
K1 K -0.34327(7) 1.06504(5) 0.02002(4) 0.01855(13) Uani 1 1 d . . . . .
K2 K 0.08374(7) 0.70462(6) 0.11781(5) 0.02411(15) Uani 1 1 d . . . . .
O1 O -0.1465(3) 0.6211(2) 0.22593(19) 0.0312(5) Uani 1 1 d D . . . .
O2 O 0.1134(3) 0.4769(2) 0.19233(18) 0.0301(5) Uani 1 1 d D . . . .
O3 O 0.3588(3) 0.5523(2) 0.16846(19) 0.0324(5) Uani 1 1 d D . . . .
C1 C -0.2595(3) 1.0032(3) 0.2191(2) 0.0250(6) Uani 1 1 d . . . . .
H1 H -0.3288 0.9641 0.2590 0.030 Uiso 1 1 calc R . . . .
C2 C -0.3013(3) 1.1273(3) 0.1732(2) 0.0271(7) Uani 1 1 d . . . . .
H2 H -0.3975 1.1663 0.1835 0.032 Uiso 1 1 calc R . . A .
C3 C -0.2046(3) 1.1934(3) 0.1133(2) 0.0236(6) Uani 1 1 d . . . . .
C4 C -0.2048(4) 1.3114(3) 0.0852(2) 0.0263(7) Uani 1 1 d . . . . .
H4 H -0.2939 1.3657 0.0849 0.032 Uiso 1 1 calc R . . A .
C5 C -0.0783(4) 1.3503(3) 0.0580(2) 0.0260(7) Uani 1 1 d . . . . .
H5 H -0.0866 1.4287 0.0428 0.031 Uiso 1 1 calc R . . A .
C6 C 0.0615(3) 1.2767(3) 0.0523(2) 0.0228(6) Uani 1 1 d . . . . .
C7 C 0.1997(4) 1.2834(3) 0.0585(2) 0.0260(7) Uani 1 1 d . . . . .
H7 H 0.2128 1.3563 0.0451 0.031 Uiso 1 1 calc R . . A .
C8 C 0.3198(3) 1.1857(3) 0.0841(2) 0.0253(6) Uani 1 1 d . . . . .
H8 H 0.4100 1.1968 0.0843 0.030 Uiso 1 1 calc R . . A .
C9 C 0.3094(3) 1.0711(3) 0.1096(2) 0.0229(6) Uani 1 1 d . . . . .
C10 C 0.3968(3) 0.9599(3) 0.1622(2) 0.0256(7) Uani 1 1 d . . . . .
H10 H 0.4939 0.9523 0.1675 0.031 Uiso 1 1 calc R . . . .
C11 C 0.3424(3) 0.8589(3) 0.2077(2) 0.0247(6) Uani 1 1 d . . . . .
H11 H 0.4046 0.7880 0.2434 0.030 Uiso 1 1 calc R . . . .
C12 C 0.2007(3) 0.8610(3) 0.2013(2) 0.0222(6) Uani 1 1 d . . . . .
C13 C 0.1100(4) 0.7869(3) 0.2603(2) 0.0257(7) Uani 1 1 d . . . . .
H13 H 0.1536 0.7100 0.2995 0.031 Uiso 1 1 calc R . . . .
C14 C -0.0405(4) 0.8228(3) 0.2626(2) 0.0253(6) Uani 1 1 d . . . . .
H14 H -0.0931 0.7686 0.3029 0.030 Uiso 1 1 calc R . . . .
C15 C -0.1185(3) 0.9379(3) 0.2067(2) 0.0230(6) Uani 1 1 d . . . . .
C16 C -0.0274(3) 1.0041(3) 0.1383(2) 0.0215(6) Uani 1 1 d . . . . .
C17 C 0.1220(3) 0.9688(3) 0.1373(2) 0.0203(6) Uani 1 1 d . . . . .
C18 C 0.1746(3) 1.0679(3) 0.0933(2) 0.0212(6) Uani 1 1 d . . . . .
C19 C 0.0570(3) 1.1650(3) 0.0656(2) 0.0221(6) Uani 1 1 d . . . . .
C20 C -0.0681(3) 1.1253(3) 0.0940(2) 0.0213(6) Uani 1 1 d . . . . .
C21 C -0.2713(4) 0.7103(4) 0.1897(3) 0.0368(8) Uani 1 1 d D . . . .
H21A H -0.2704 0.7316 0.1208 0.055 Uiso 1 1 calc GR . . . .
H21B H -0.2727 0.7772 0.2011 0.055 Uiso 1 1 calc GR . . . .
H21C H -0.3565 0.6832 0.2224 0.055 Uiso 1 1 calc GR . . . .
C22 C -0.1396(4) 0.5227(3) 0.2102(3) 0.0358(8) Uani 1 1 d D . . . .
H22A H -0.1409 0.5432 0.1410 0.043 Uiso 1 1 calc R . . . .
H22B H -0.2230 0.4920 0.2441 0.043 Uiso 1 1 calc R . . . .
C23 C -0.0040(4) 0.4339(3) 0.2469(3) 0.0379(9) Uani 1 1 d D . . . .
H23A H -0.0002 0.4166 0.3153 0.045 Uiso 1 1 calc R . . . .
H23B H -0.0007 0.3622 0.2412 0.045 Uiso 1 1 calc R . . . .
C24 C 0.2483(4) 0.3991(3) 0.2213(3) 0.0320(7) Uani 1 1 d D . . . .
H24A H 0.2556 0.3254 0.2178 0.038 Uiso 1 1 calc R . . . .
H24B H 0.2595 0.3841 0.2881 0.038 Uiso 1 1 calc R . . . .
C25 C 0.3619(4) 0.4526(3) 0.1554(3) 0.0321(8) Uani 1 1 d D . . . .
H25A H 0.4565 0.3973 0.1692 0.039 Uiso 1 1 calc R . . . .
H25B H 0.3454 0.4736 0.0882 0.039 Uiso 1 1 calc R . . . .
C26 C 0.4637(4) 0.6089(4) 0.1071(3) 0.0399(9) Uani 1 1 d D . . . .
H26A H 0.5586 0.5556 0.1183 0.060 Uiso 1 1 calc GR . . . .
H26B H 0.4600 0.6749 0.1207 0.060 Uiso 1 1 calc GR . . . .
H26C H 0.4445 0.6353 0.0402 0.060 Uiso 1 1 calc GR . . . .

loop_
_atom_site_aniso_label
_atom_site_aniso_U_11
_atom_site_aniso_U_22
_atom_site_aniso_U_33
_atom_site_aniso_U_23
_atom_site_aniso_U_13
_atom_site_aniso_U_12
Cs1 0.0246(5) 0.0657(5) 0.0277(5) -0.0293(4) -0.0015(3) -0.0069(3)
O4 0.050(2) 0.074(7) 0.0340(17) -0.039(3) -0.0148(15) 0.011(3)
O5 0.0370(18) 0.093(6) 0.022(3) -0.031(3) -0.010(2) 0.005(3)
O6 0.034(4) 0.051(8) 0.024(4) -0.016(5) 0.005(2) -0.024(4)
C27 0.052(5) 0.056(6) 0.039(5) -0.016(5) -0.013(3) -0.017(5)
C28 0.036(3) 0.068(7) 0.033(4) -0.030(5) -0.004(2) -0.003(4)
C29 0.055(2) 0.064(3) 0.033(2) -0.030(3) -0.0054(17) -0.001(2)
C30 0.055(2) 0.064(3) 0.033(2) -0.030(3) -0.0054(17) -0.001(2)
C31 0.046(3) 0.065(8) 0.034(4) -0.028(5) 0.002(2) -0.029(4)
C32 0.031(2) 0.070(10) 0.042(8) -0.027(8) 0.003(3) -0.017(5)
Cs1A 0.0246(5) 0.0657(5) 0.0277(5) -0.0293(4) -0.0015(3) -0.0069(3)
O4A 0.050(2) 0.074(7) 0.0340(17) -0.039(3) -0.0148(15) 0.011(3)
O5A 0.0370(18) 0.093(6) 0.022(3) -0.031(3) -0.010(2) 0.005(3)
O6A 0.036(8) 0.041(10) 0.020(6) -0.015(7) 0.000(5) -0.017(6)
C27A 0.042(7) 0.047(9) 0.036(8) -0.020(8) -0.012(5) -0.001(7)
C28A 0.036(3) 0.068(7) 0.033(4) -0.030(5) -0.004(2) -0.003(4)
C29A 0.055(2) 0.064(3) 0.033(2) -0.030(3) -0.0054(17) -0.001(2)
C30A 0.055(2) 0.064(3) 0.033(2) -0.030(3) -0.0054(17) -0.001(2)
C31A 0.046(3) 0.065(8) 0.034(4) -0.028(5) 0.002(2) -0.029(4)
C32A 0.031(2) 0.070(10) 0.042(8) -0.027(8) 0.003(3) -0.017(5)
K1 0.0198(3) 0.0244(3) 0.0156(3) -0.0127(2) 0.0013(2) -0.0060(2)
K2 0.0239(3) 0.0261(3) 0.0226(3) -0.0105(3) -0.0043(3) -0.0039(3)
O1 0.0234(12) 0.0394(14) 0.0373(14) -0.0223(11) -0.0026(10) -0.0063(10)
O2 0.0282(12) 0.0261(12) 0.0324(13) -0.0096(10) -0.0034(10) -0.0043(10)
O3 0.0288(13) 0.0335(13) 0.0379(14) -0.0180(11) -0.0050(10) -0.0048(10)
C1 0.0204(15) 0.0349(17) 0.0237(15) -0.0138(13) -0.0006(12) -0.0099(13)
C2 0.0188(15) 0.0369(18) 0.0288(16) -0.0186(14) -0.0038(12) -0.0022(13)
C3 0.0185(14) 0.0304(16) 0.0226(15) -0.0132(13) -0.0061(11) -0.0005(12)
C4 0.0237(15) 0.0283(16) 0.0249(16) -0.0138(13) -0.0080(12) 0.0045(13)
C5 0.0306(17) 0.0219(15) 0.0235(15) -0.0098(13) -0.0081(13) 0.0005(13)
C6 0.0262(16) 0.0201(14) 0.0209(14) -0.0074(12) -0.0042(12) -0.0038(12)
C7 0.0302(17) 0.0263(16) 0.0237(15) -0.0101(13) -0.0038(13) -0.0086(13)
C8 0.0213(15) 0.0329(17) 0.0265(16) -0.0150(14) -0.0023(12) -0.0082(13)
C9 0.0190(14) 0.0293(16) 0.0226(15) -0.0134(13) -0.0011(11) -0.0049(12)
C10 0.0182(14) 0.0324(17) 0.0283(16) -0.0159(14) -0.0051(12) -0.0014(13)
C11 0.0224(15) 0.0251(15) 0.0247(15) -0.0117(13) -0.0055(12) 0.0014(12)
C12 0.0243(15) 0.0230(15) 0.0208(14) -0.0124(12) -0.0035(12) -0.0016(12)
C13 0.0310(17) 0.0232(15) 0.0221(15) -0.0088(12) -0.0062(13) -0.0034(13)
C14 0.0291(17) 0.0270(16) 0.0231(15) -0.0113(13) -0.0007(12) -0.0104(13)
C15 0.0239(15) 0.0312(16) 0.0201(14) -0.0134(13) -0.0024(12) -0.0102(13)
C16 0.0215(15) 0.0284(16) 0.0193(14) -0.0136(12) -0.0034(11) -0.0055(12)
C17 0.0210(14) 0.0238(15) 0.0178(14) -0.0107(12) -0.0025(11) -0.0037(12)
C18 0.0204(14) 0.0257(15) 0.0208(14) -0.0139(12) -0.0016(11) -0.0031(12)
C19 0.0205(14) 0.0266(15) 0.0205(14) -0.0117(12) -0.0038(11) -0.0031(12)
C20 0.0203(14) 0.0264(15) 0.0191(14) -0.0112(12) -0.0049(11) -0.0030(12)
C21 0.0244(17) 0.048(2) 0.045(2) -0.0280(18) -0.0044(15) -0.0028(16)
C22 0.0329(19) 0.0364(19) 0.044(2) -0.0182(17) 0.0003(16) -0.0156(16)
C23 0.038(2) 0.0284(18) 0.041(2) -0.0070(16) -0.0015(16) -0.0116(16)
C24 0.0351(19) 0.0247(16) 0.0320(18) -0.0104(14) -0.0100(15) 0.0013(14)
C25 0.0293(18) 0.0299(17) 0.0347(19) -0.0159(15) -0.0085(14) 0.0038(14)
C26 0.0292(19) 0.043(2) 0.050(2) -0.0194(19) -0.0079(17) -0.0082(16)

loop_
_atom_type_symbol
_atom_type_description
_atom_type_scat_dispersion_real
_atom_type_scat_dispersion_imag
_atom_type_scat_source
C C 0.0033 0.0016 'International Tables Vol C Tables 4.2.6.8 and 6.1.1.4'
H H 0.0000 0.0000 'International Tables Vol C Tables 4.2.6.8 and 6.1.1.4'
Cs Cs -0.3680 2.1192 'International Tables Vol C Tables 4.2.6.8 and 6.1.1.4'
K K 0.2009 0.2494 'International Tables Vol C Tables 4.2.6.8 and 6.1.1.4'
O O 0.0106 0.0060 'International Tables Vol C Tables 4.2.6.8 and 6.1.1.4'

loop_
_platon_squeeze_void_nr
_platon_squeeze_void_average_x
_platon_squeeze_void_average_y
_platon_squeeze_void_average_z
_platon_squeeze_void_volume
_platon_squeeze_void_count_electrons
_platon_squeeze_void_content
1 -0.041 0.500 0.500 264 50 ' '
